data_1518148
loop_
_publ_author_name
'Kalviri, Hassan A.'
'G\"artner, Felix'
'Ye, Gang'
'Korobkov, Ilia'
'Baker, R. Tom'

_publ_section_title
;
 Probing the second dehydrogenation step in ammonia-borane
 dehydrocoupling: characterization and reactivity of the key intermediate,
 B-(cyclotriborazanyl)amine-borane
;
_journal_issue 1
_journal_name_full 'Chem. Sci.'
_journal_page_first 618
_journal_paper_doi 10.1039/C4SC02710H
_journal_volume 6
_journal_year 2015
_chemical_formula_sum 'C12 H40 B4 N4 O6'
_chemical_formula_weight 379.72
_chemical_name_systematic
; 
 ? 
;
_chemical_properties_physical 'Air-sensitive, Moisture-sensitive, Hygroscopic'
_space_group_IT_number 14
_symmetry_cell_setting monoclinic
_symmetry_space_group_name_Hall '-P 2yn'
_symmetry_space_group_name_H-M 'P 1 21/n 1'
_atom_sites_solution_hydrogens geom
_atom_sites_solution_primary direct
_atom_sites_solution_secondary difmap
_audit_creation_method SHELXL-97
_cell_angle_alpha 90.00
_cell_angle_beta 115.469(6)
_cell_angle_gamma 90.00
_cell_formula_units_Z 4
_cell_length_a 16.026(3)
_cell_length_b 8.7017(15)
_cell_length_c 17.485(3)
_cell_measurement_reflns_used 9894
_cell_measurement_temperature 200(2)
_cell_measurement_theta_max 28.28
_cell_measurement_theta_min 2.34
_cell_volume 2201.4(7)
_computing_cell_refinement 'APEX II, Bruker (2009)'
_computing_data_collection 'APEX II, Bruker (2009)'
_computing_data_reduction 'XPREP, Bruker (2009)'
_computing_molecular_graphics 'SHELXTL, Bruker (2004)'
_computing_publication_material 'SHELXTL, Bruker (2004)'
_computing_structure_refinement 'SHELXL-97 (Sheldrick, 2008)'
_computing_structure_solution 'SHELXS-97 (Sheldrick, 2008)'
_diffrn_ambient_temperature 200(2)
_diffrn_measured_fraction_theta_full 0.989
_diffrn_measured_fraction_theta_max 0.989
_diffrn_measurement_device_type 'Bruker APEX-II CCD'
_diffrn_measurement_method '\f and \w scans'
_diffrn_radiation_monochromator graphite
_diffrn_radiation_source 'fine-focus sealed tube'
_diffrn_radiation_type MoK\a
_diffrn_radiation_wavelength 0.71073
_diffrn_reflns_av_R_equivalents 0.0352
_diffrn_reflns_av_sigmaI/netI 0.0305
_diffrn_reflns_limit_h_max 18
_diffrn_reflns_limit_h_min -18
_diffrn_reflns_limit_k_max 10
_diffrn_reflns_limit_k_min -10
_diffrn_reflns_limit_l_max 20
_diffrn_reflns_limit_l_min -20
_diffrn_reflns_number 26868
_diffrn_reflns_theta_full 24.11
_diffrn_reflns_theta_max 24.11
_diffrn_reflns_theta_min 1.44
_exptl_absorpt_coefficient_mu 0.084
_exptl_absorpt_correction_T_max 0.9900
_exptl_absorpt_correction_T_min 0.9875
_exptl_absorpt_correction_type multi-scan
_exptl_absorpt_process_details 'SADABS, Bruker (2003)'
_exptl_crystal_colour colourless
_exptl_crystal_density_diffrn 1.146
_exptl_crystal_density_meas ?
_exptl_crystal_density_method 'not measured'
_exptl_crystal_description block
_exptl_crystal_F_000 832
_exptl_crystal_size_max 0.15
_exptl_crystal_size_mid 0.13
_exptl_crystal_size_min 0.12
_refine_diff_density_max 0.255
_refine_diff_density_min -0.173
_refine_diff_density_rms 0.041
_refine_ls_extinction_method none
_refine_ls_goodness_of_fit_ref 1.063
_refine_ls_hydrogen_treatment constr
_refine_ls_matrix_type full
_refine_ls_number_parameters 235
_refine_ls_number_reflns 3449
_refine_ls_number_restraints 0
_refine_ls_restrained_S_all 1.063
_refine_ls_R_factor_all 0.0752
_refine_ls_R_factor_gt 0.0568
_refine_ls_shift/su_max 0.001
_refine_ls_shift/su_mean 0.000
_refine_ls_structure_factor_coef Fsqd
_refine_ls_weighting_details 'calc w=1/[\s^2^(Fo^2^)+(0.0464P)^2^+1.8748P] where P=(Fo^2^+2Fc^2^)/3'
_refine_ls_weighting_scheme calc
_refine_ls_wR_factor_gt 0.1214
_refine_ls_wR_factor_ref 0.1302
_reflns_number_gt 2709
_reflns_number_total 3449
_reflns_threshold_expression >2sigma(I)
_cod_data_source_file c4sc02710h2.cif
_cod_data_source_block tb055
_cod_depositor_comments
;
The following automatic conversions were performed:

'_symmetry_cell_setting' value 'Monoclinic' changed to 'monoclinic'
according to
/usr/data/users/saulius/crontab/automatic-downloads/rss-feeds/RSC/lib/dictionaries/cif_core.dic
dictionary named 'cif_core.dic' version 2.4.2 from 2011-04-26.

Automatic conversion script
Id: cif_fix_values 2827 2014-09-09 07:05:25Z andrius 

The following automatic conversions were performed:

'_exptl_crystal_density_meas' value 'n/a' was changed to '?' - the
value is perceived as not measured.

Automatic conversion script
Id: cif_fix_values 3008 2015-01-20 13:52:24Z robertas 

 Adding full bibliography for 1518148--1518149.cif.
;
_cod_original_cell_volume 2201.5(7)
_cod_original_sg_symbol_H-M P2(1)/n
_cod_database_code 1518148

loop_
_symmetry_equiv_pos_as_xyz
'x, y, z'
'-x+1/2, y+1/2, -z+1/2'
'-x, -y, -z'
'x-1/2, -y-1/2, z-1/2'

loop_
_atom_site_label
_atom_site_type_symbol
_atom_site_fract_x
_atom_site_fract_y
_atom_site_fract_z
_atom_site_U_iso_or_equiv
_atom_site_adp_type
_atom_site_occupancy
_atom_site_symmetry_multiplicity
_atom_site_calc_flag
_atom_site_refinement_flags
B1 B 0.69272(18) 0.6759(3) -0.01744(16) 0.0280(6) Uani 1 1 d .
H1E H 0.6638 0.7624 0.0002 0.034 Uiso 1 1 calc R
B2 B 0.80514(18) 0.5957(3) 0.14028(16) 0.0325(6) Uani 1 1 d .
H2E H 0.7841 0.6793 0.1662 0.039 Uiso 1 1 calc R
H2F H 0.8234 0.5066 0.1793 0.039 Uiso 1 1 calc R
B3 B 0.8656(2) 0.7884(4) 0.05927(19) 0.0441(8) Uani 1 1 d .
H3E H 0.9196 0.8135 0.0480 0.053 Uiso 1 1 calc R
H3F H 0.8486 0.8808 0.0824 0.053 Uiso 1 1 calc R
B4 B 0.5900(2) 0.7310(4) -0.18335(18) 0.0427(7) Uani 1 1 d .
H4E H 0.5581 0.6746 -0.2366 0.064 Uiso 1 1 calc R
H4F H 0.6435 0.7849 -0.1837 0.064 Uiso 1 1 calc R
H4G H 0.5475 0.8058 -0.1773 0.064 Uiso 1 1 calc R
N1 N 0.78102(13) 0.7335(2) -0.02532(12) 0.0335(5) Uani 1 1 d .
H1C H 0.7641 0.8140 -0.0631 0.040 Uiso 1 1 calc R
H1D H 0.8014 0.6554 -0.0485 0.040 Uiso 1 1 calc R
N2 N 0.72485(12) 0.5484(2) 0.05108(11) 0.0281(4) Uani 1 1 d .
H2C H 0.7447 0.4656 0.0306 0.034 Uiso 1 1 calc R
H2D H 0.6747 0.5167 0.0595 0.034 Uiso 1 1 calc R
N3 N 0.88909(13) 0.6514(2) 0.12338(12) 0.0354(5) Uani 1 1 d .
H3C H 0.9100 0.5701 0.1028 0.042 Uiso 1 1 calc R
H3D H 0.9363 0.6809 0.1740 0.042 Uiso 1 1 calc R
N4 N 0.62384(14) 0.6132(2) -0.10593(11) 0.0369(5) Uani 1 1 d .
H4C H 0.5725 0.5764 -0.1011 0.044 Uiso 1 1 calc R
H4D H 0.6513 0.5311 -0.1192 0.044 Uiso 1 1 calc R
O1 O 0.19131(11) 0.4965(2) 0.14688(10) 0.0437(5) Uani 1 1 d .
O2 O 0.12894(12) 0.65173(19) -0.01433(10) 0.0421(5) Uani 1 1 d .
O3 O -0.04164(13) 0.6919(2) -0.15861(11) 0.0476(5) Uani 1 1 d .
O4 O 0.59974(11) 0.40593(19) 0.12516(9) 0.0347(4) Uani 1 1 d .
O5 O 0.63890(11) 0.24060(19) 0.00064(10) 0.0394(4) Uani 1 1 d .
O6 O 0.49326(11) 0.33544(19) -0.15553(10) 0.0405(4) Uani 1 1 d .
C1 C 0.1960(2) 0.4082(3) 0.21790(15) 0.0498(7) Uani 1 1 d .
H1A H 0.1771 0.4743 0.2538 0.060 Uiso 1 1 calc R
H1B H 0.2609 0.3769 0.2522 0.060 Uiso 1 1 calc R
C2 C 0.11387(17) 0.5983(3) 0.11274(15) 0.0405(6) Uani 1 1 d .
H2A H 0.1045 0.6474 0.1595 0.049 Uiso 1 1 calc R
H2B H 0.0574 0.5393 0.0777 0.049 Uiso 1 1 calc R
C3 C 0.12964(18) 0.7184(3) 0.06013(16) 0.0429(7) Uani 1 1 d .
H3A H 0.0806 0.7975 0.0444 0.052 Uiso 1 1 calc R
H3B H 0.1899 0.7690 0.0931 0.052 Uiso 1 1 calc R
C4 C 0.11571(19) 0.7611(3) -0.07971(18) 0.0474(7) Uani 1 1 d .
H4A H 0.1331 0.7129 -0.1221 0.057 Uiso 1 1 calc R
H4B H 0.1575 0.8495 -0.0547 0.057 Uiso 1 1 calc R
C5 C 0.01787(19) 0.8190(3) -0.12385(18) 0.0488(7) Uani 1 1 d .
H5A H 0.0008 0.8738 -0.0830 0.059 Uiso 1 1 calc R
H5B H 0.0122 0.8917 -0.1694 0.059 Uiso 1 1 calc R
C6 C -0.13642(19) 0.7325(3) -0.19384(17) 0.0506(7) Uani 1 1 d .
H6A H -0.1515 0.7973 -0.2446 0.061 Uiso 1 1 calc R
H6B H -0.1491 0.7931 -0.1521 0.061 Uiso 1 1 calc R
C7 C 0.62737(17) 0.4773(3) 0.20499(14) 0.0410(6) Uani 1 1 d .
H7A H 0.6948 0.4647 0.2387 0.049 Uiso 1 1 calc R
H7B H 0.5957 0.4279 0.2362 0.049 Uiso 1 1 calc R
C8 C 0.63067(18) 0.2499(3) 0.13340(16) 0.0406(6) Uani 1 1 d .
H8A H 0.6083 0.1925 0.1698 0.049 Uiso 1 1 calc R
H8B H 0.6991 0.2469 0.1604 0.049 Uiso 1 1 calc R
C9 C 0.59485(19) 0.1765(3) 0.04818(17) 0.0453(7) Uani 1 1 d .
H9A H 0.6065 0.0645 0.0546 0.054 Uiso 1 1 calc R
H9B H 0.5273 0.1928 0.0179 0.054 Uiso 1 1 calc R
C10 C 0.61766(18) 0.1666(3) -0.07795(16) 0.0434(7) Uani 1 1 d .
H10A H 0.6340 0.0565 -0.0670 0.052 Uiso 1 1 calc R
H10B H 0.6567 0.2115 -0.1033 0.052 Uiso 1 1 calc R
C11 C 0.51852(19) 0.1787(3) -0.14084(17) 0.0466(7) Uani 1 1 d .
H11A H 0.5098 0.1287 -0.1946 0.056 Uiso 1 1 calc R
H11B H 0.4787 0.1256 -0.1188 0.056 Uiso 1 1 calc R
C12 C 0.39624(17) 0.3564(3) -0.19330(16) 0.0414(7) Uani 1 1 d .
H12A H 0.3699 0.3097 -0.1569 0.050 Uiso 1 1 calc R
H12B H 0.3688 0.3039 -0.2489 0.050 Uiso 1 1 calc R

loop_
_atom_site_aniso_label
_atom_site_aniso_U_11
_atom_site_aniso_U_22
_atom_site_aniso_U_33
_atom_site_aniso_U_23
_atom_site_aniso_U_13
_atom_site_aniso_U_12
B1 0.0311(15) 0.0259(14) 0.0268(14) -0.0031(11) 0.0122(11) -0.0025(11)
B2 0.0357(16) 0.0381(16) 0.0211(13) -0.0016(12) 0.0098(12) -0.0029(13)
B3 0.0364(17) 0.0478(19) 0.0481(18) -0.0042(15) 0.0180(14) -0.0155(14)
B4 0.0377(17) 0.0473(19) 0.0345(16) 0.0083(14) 0.0072(13) -0.0029(14)
N1 0.0382(12) 0.0327(11) 0.0317(11) 0.0029(9) 0.0170(9) -0.0041(9)
N2 0.0302(11) 0.0289(11) 0.0260(10) -0.0023(8) 0.0128(8) -0.0060(8)
N3 0.0284(11) 0.0429(12) 0.0308(11) -0.0091(10) 0.0089(9) -0.0063(9)
N4 0.0397(12) 0.0346(12) 0.0279(11) 0.0041(9) 0.0065(9) -0.0051(9)
O1 0.0406(10) 0.0556(11) 0.0344(10) 0.0038(9) 0.0156(8) 0.0067(9)
O2 0.0583(12) 0.0343(10) 0.0402(10) 0.0059(8) 0.0274(9) 0.0067(8)
O3 0.0527(12) 0.0417(11) 0.0519(11) 0.0036(9) 0.0258(10) 0.0032(9)
O4 0.0382(10) 0.0395(10) 0.0225(8) 0.0023(7) 0.0093(7) -0.0003(8)
O5 0.0445(11) 0.0343(10) 0.0400(10) -0.0043(8) 0.0186(8) -0.0059(8)
O6 0.0373(10) 0.0386(10) 0.0438(10) -0.0051(8) 0.0158(8) -0.0045(8)
C1 0.0528(17) 0.0655(19) 0.0247(13) 0.0050(13) 0.0105(12) 0.0066(15)
C2 0.0387(15) 0.0525(17) 0.0303(13) -0.0025(12) 0.0148(12) 0.0057(13)
C3 0.0423(16) 0.0425(16) 0.0426(15) -0.0088(13) 0.0169(12) 0.0018(12)
C4 0.0559(18) 0.0387(15) 0.0533(17) 0.0116(13) 0.0287(14) 0.0036(13)
C5 0.0608(19) 0.0359(15) 0.0503(17) 0.0087(13) 0.0243(14) 0.0005(14)
C6 0.0534(18) 0.0583(19) 0.0414(16) 0.0140(14) 0.0216(14) 0.0106(15)
C7 0.0323(14) 0.0638(18) 0.0237(13) -0.0019(12) 0.0089(11) -0.0003(13)
C8 0.0449(16) 0.0379(15) 0.0390(15) 0.0107(12) 0.0180(12) 0.0061(12)
C9 0.0515(17) 0.0319(14) 0.0549(17) -0.0010(13) 0.0250(14) -0.0046(12)
C10 0.0509(17) 0.0362(15) 0.0460(16) -0.0100(13) 0.0237(13) -0.0007(12)
C11 0.0582(18) 0.0379(16) 0.0412(15) -0.0112(13) 0.0189(14) -0.0087(13)
C12 0.0354(15) 0.0534(17) 0.0355(14) -0.0180(13) 0.0152(12) -0.0094(12)

loop_
_atom_type_symbol
_atom_type_description
_atom_type_scat_dispersion_real
_atom_type_scat_dispersion_imag
_atom_type_scat_source
C C 0.0033 0.0016 'International Tables Vol C Tables 4.2.6.8 and 6.1.1.4'
H H 0.0000 0.0000 'International Tables Vol C Tables 4.2.6.8 and 6.1.1.4'
B B 0.0013 0.0007 'International Tables Vol C Tables 4.2.6.8 and 6.1.1.4'
N N 0.0061 0.0033 'International Tables Vol C Tables 4.2.6.8 and 6.1.1.4'
O O 0.0106 0.0060 'International Tables Vol C Tables 4.2.6.8 and 6.1.1.4'

loop_
_geom_angle_atom_site_label_1
_geom_angle_atom_site_label_2
_geom_angle_atom_site_label_3
_geom_angle
_geom_angle_site_symmetry_3
N1 B1 N2 106.58(18) .
N1 B1 N4 107.80(18) .
N2 B1 N4 111.96(19) .
N3 B2 N2 106.99(18) .
N3 B3 N1 106.5(2) .
B1 N1 B3 117.17(19) .
B1 N2 B2 115.60(18) .
B2 N3 B3 114.03(19) .
B1 N4 B4 116.98(19) .
C2 O1 C1 113.95(19) .
C3 O2 C4 113.62(19) .
C5 O3 C6 113.0(2) .
C7 O4 C8 111.68(18) .
C9 O5 C10 114.63(19) .
C12 O6 C11 112.33(19) .
O1 C1 C6 113.9(2) 3_565
O1 C2 C3 110.3(2) .
O2 C3 C2 110.1(2) .
O2 C4 C5 113.3(2) .
O3 C5 C4 108.6(2) .
O3 C6 C1 110.7(2) 3_565
O4 C7 C12 109.8(2) 3_665
O4 C8 C9 109.7(2) .
O5 C9 C8 110.1(2) .
O5 C10 C11 114.6(2) .
O6 C11 C10 109.4(2) .
O6 C12 C7 110.7(2) 3_665

loop_
_geom_bond_atom_site_label_1
_geom_bond_atom_site_label_2
_geom_bond_distance
_geom_bond_site_symmetry_2
B1 N1 1.562(3) .
B1 N2 1.550(3) .
B1 N4 1.562(3) .
B2 N3 1.573(3) .
B2 N2 1.591(3) .
B3 N3 1.567(4) .
B3 N1 1.591(3) .
B4 N4 1.595(3) .
O1 C2 1.430(3) .
O1 C1 1.434(3) .
O2 C3 1.421(3) .
O2 C4 1.431(3) .
O3 C5 1.415(3) .
O3 C6 1.417(3) .
O4 C7 1.414(3) .
O4 C8 1.431(3) .
O5 C9 1.416(3) .
O5 C10 1.420(3) .
O6 C12 1.416(3) .
O6 C11 1.414(3) .
C1 C6 1.498(4) 3_565
C2 C3 1.484(4) .
C4 C5 1.506(4) .
C6 C1 1.498(4) 3_565
C7 C12 1.488(4) 3_665
C8 C9 1.490(4) .
C10 C11 1.497(4) .
C12 C7 1.488(4) 3_665

loop_
_geom_torsion_atom_site_label_1
_geom_torsion_atom_site_label_2
_geom_torsion_atom_site_label_3
_geom_torsion_atom_site_label_4
_geom_torsion
_geom_torsion_site_symmetry_4
N2 B1 N1 B3 -54.0(3) .
N4 B1 N1 B3 -174.4(2) .
N3 B3 N1 B1 55.1(3) .
N1 B1 N2 B2 54.5(2) .
N4 B1 N2 B2 172.19(19) .
N3 B2 N2 B1 -57.3(3) .
N2 B2 N3 B3 57.7(3) .
N1 B3 N3 B2 -56.0(3) .
N1 B1 N4 B4 -59.6(3) .
N2 B1 N4 B4 -176.5(2) .
C2 O1 C1 C6 82.5(3) 3_565
C1 O1 C2 C3 161.6(2) .
C4 O2 C3 C2 162.2(2) .
O1 C2 C3 O2 68.3(3) .
C3 O2 C4 C5 -74.2(3) .
C6 O3 C5 C4 173.7(2) .
O2 C4 C5 O3 -58.0(3) .
C5 O3 C6 C1 -171.6(2) 3_565
C8 O4 C7 C12 173.2(2) 3_665
C7 O4 C8 C9 176.4(2) .
C10 O5 C9 C8 173.1(2) .
O4 C8 C9 O5 69.5(3) .
C9 O5 C10 C11 64.6(3) .
C12 O6 C11 C10 -162.3(2) .
O5 C10 C11 O6 56.9(3) .
C11 O6 C12 C7 178.1(2) 3_665
